data_2022098
loop_
_publ_author_name
'Grinev, Vyacheslav S.'
'Linkova, Elena I.'
'Krainov, Mikhail N.'
'Dmitriev, Maksim V.'
'Yegorova, Alevtina Yu.'

_publ_section_title
;
 Crystal structures, packing features, Hirshfeld surface analyses and DFT
 calculations of hydrogen-bond energy of two homologous
 8a-aryl-2,3,4,7,8,8a-hexahydropyrrolo[1,2-<i>a</i>]pyrimidin-6(1<i>H</i>)-ones
;
_journal_coeditor_code OV3138
_journal_issue 5
_journal_name_full 'Acta Crystallographica Section C'
_journal_page_first
;
;
_journal_paper_doi 10.1107/S2053229620005409
_journal_volume 76
_journal_year 2020
_chemical_formula_iupac 'C13 H16 N2 O1'
_chemical_formula_moiety 'C13 H16 N2 O1'
_chemical_formula_sum 'C13 H16 N2 O'
_chemical_formula_weight 216.28
_chemical_name_systematic 8a-Phenyl-2,3,4,7,8,8a-hexahydropyrrolo[1,2-<i>a</i>]pyrimidin-6(1<i>H</i>)-one
_space_group_crystal_system monoclinic
_space_group_IT_number 14
_space_group_name_Hall '-P 2yn'
_space_group_name_H-M_alt 'P 1 21/n 1'
_atom_sites_solution_hydrogens mixed
_atom_sites_solution_primary dual
_audit_creation_method
;
Olex2 1.2
(compiled 2018.05.29 svn.r3508 for OlexSys, GUI svn.r5506)
;
_cell_angle_alpha 90
_cell_angle_beta 90.581(5)
_cell_angle_gamma 90
_cell_formula_units_Z 4
_cell_length_a 6.0910(13)
_cell_length_b 17.016(4)
_cell_length_c 10.707(2)
_cell_measurement_reflns_used 346
_cell_measurement_temperature 120.15
_cell_measurement_theta_max 25
_cell_measurement_theta_min 3
_cell_volume 1109.7(4)
_computing_cell_refinement
;
SAINT (Bruker, 2014)
;
_computing_data_collection
;
APEX2 (Bruker, 2014)
;
_computing_data_reduction
;
SAINT (Bruker, 2014)
;
_computing_molecular_graphics
;
OLEX2 (Dolomanov <i>et al.</i>,  2009)
;
_computing_publication_material
;
OLEX2 (Dolomanov <i>et al.</i>,  2009)
;
_computing_structure_refinement
;
SHELXL2018 (Sheldrick, 2015b)
;
_computing_structure_solution
;
SHELXT (Sheldrick, 2015a)
;
_diffrn_ambient_temperature 120.15
_diffrn_detector_area_resol_mean 7.9
_diffrn_measured_fraction_theta_full 1.000
_diffrn_measured_fraction_theta_max 0.987
_diffrn_measurement_device 'three-circle diffractometer'
_diffrn_measurement_device_type 'Bruker SMART APEXII'
_diffrn_measurement_method '\w scans'
_diffrn_radiation_monochromator 'mirror optics'
_diffrn_radiation_probe x-ray
_diffrn_radiation_type MoK\a
_diffrn_radiation_wavelength 0.71073
_diffrn_reflns_av_unetI/netI 0.0550
_diffrn_reflns_limit_h_max 8
_diffrn_reflns_limit_h_min -8
_diffrn_reflns_limit_k_max 24
_diffrn_reflns_limit_k_min -24
_diffrn_reflns_limit_l_max 15
_diffrn_reflns_limit_l_min -15
_diffrn_reflns_number 3456
_diffrn_reflns_theta_full 25.242
_diffrn_reflns_theta_max 30.894
_diffrn_reflns_theta_min 2.247
_diffrn_source 'microfocus sealed X-ray tube'
_exptl_absorpt_coefficient_mu 0.083
_exptl_absorpt_correction_T_max 0.7461
_exptl_absorpt_correction_T_min 0.6092
_exptl_absorpt_correction_type multi-scan
_exptl_absorpt_process_details
;
(SADABS; Bruker, 2008)
;
_exptl_crystal_colour 'clear colourless'
_exptl_crystal_density_diffrn 1.295
_exptl_crystal_description needle
_exptl_crystal_F_000 464
_exptl_crystal_size_max 0.3
_exptl_crystal_size_mid 0.11
_exptl_crystal_size_min 0.09
_refine_diff_density_max 0.354
_refine_diff_density_min -0.355
_refine_ls_extinction_method none
_refine_ls_goodness_of_fit_ref 1.083
_refine_ls_hydrogen_treatment mixed
_refine_ls_matrix_type full
_refine_ls_number_parameters 264
_refine_ls_number_reflns 3456
_refine_ls_number_restraints 137
_refine_ls_restrained_S_all 1.063
_refine_ls_R_factor_all 0.0959
_refine_ls_R_factor_gt 0.0698
_refine_ls_shift/su_max 0.000
_refine_ls_shift/su_mean 0.000
_refine_ls_structure_factor_coef Fsqd
_refine_ls_weighting_details 'w=1/[\s^2^(Fo^2^)+(0.1028P)^2^+0.8443P] where P=(Fo^2^+2Fc^2^)/3'
_refine_ls_weighting_scheme calc
_refine_ls_wR_factor_gt 0.1929
_refine_ls_wR_factor_ref 0.2076
_reflns_number_gt 2533
_reflns_number_total 3456
_reflns_threshold_expression 'I > 2\s(I)'
_cod_data_source_file ov3138sup1.cif
_cod_data_source_block 1
_cod_original_cell_volume 1109.6(4)
_cod_original_sg_symbol_H-M 'P 21/n'
_cod_database_code 2022098
_shelx_space_group_comment
;
The symmetry employed for this shelxl refinement is uniquely defined
by the following loop, which should always be used as a source of
symmetry information in preference to the above space-group names.
They are only intended as comments.
;
_shelx_estimated_absorpt_t_min 0.975
_shelx_estimated_absorpt_t_max 0.993

loop_
_space_group_symop_operation_xyz
'x, y, z'
'-x+1/2, y+1/2, -z+1/2'
'-x, -y, -z'
'x-1/2, -y-1/2, z-1/2'

loop_
_atom_site_type_symbol
_atom_site_label
_atom_site_fract_x
_atom_site_fract_y
_atom_site_fract_z
_atom_site_U_iso_or_equiv
_atom_site_adp_type
_atom_site_calc_flag
_atom_site_occupancy
_atom_site_disorder_assembly
_atom_site_disorder_group
C C1 0.4836(4) 0.08090(13) 0.3214(2) 0.0152(5) Uani d 0.921(4) A 1
N N1 0.5999(4) 0.11258(18) 0.2270(2) 0.0138(5) Uani d 0.921(4) A 1
O O1 0.3219(3) 0.03783(10) 0.30857(19) 0.0206(4) Uani d 0.921(4) A 1
C C2 0.5851(5) 0.10959(18) 0.4429(3) 0.0217(6) Uani d 0.921(4) A 1
H H2A 0.602477 0.065796 0.503067 0.026 Uiso calc 0.921(4) A 1
H H2B 0.493338 0.150976 0.481055 0.026 Uiso calc 0.921(4) A 1
N N2 0.9784(3) 0.15293(12) 0.1970(2) 0.0166(4) Uani d 0.921(4) A 1
H H2 1.035(7) 0.108(3) 0.228(4) 0.053(13) Uiso d 0.921(4) A 1
C C3 0.8083(5) 0.14239(15) 0.4057(2) 0.0206(5) Uani d 0.921(4) A 1
H H3A 0.924216 0.101996 0.415147 0.025 Uiso calc 0.921(4) A 1
H H3B 0.847812 0.188516 0.457581 0.025 Uiso calc 0.921(4) A 1
C C4 0.7790(4) 0.16616(17) 0.2675(3) 0.0144(5) Uani d 0.921(4) A 1
C C5 0.9372(4) 0.14838(15) 0.0621(3) 0.0201(5) Uani d 0.921(4) A 1
H H5A 1.077124 0.137261 0.019327 0.024 Uiso calc 0.921(4) A 1
H H5B 0.882744 0.199912 0.032093 0.024 Uiso calc 0.921(4) A 1
C C6 0.7698(4) 0.08480(15) 0.0273(2) 0.0199(5) Uani d 0.921(4) A 1
H H6A 0.743844 0.085066 -0.064164 0.024 Uiso calc 0.921(4) A 1
H H6B 0.827834 0.032506 0.051106 0.024 Uiso calc 0.921(4) A 1
C C7 0.5545(4) 0.09994(15) 0.0945(2) 0.0166(5) Uani d 0.921(4) A 1
H H7A 0.481220 0.146814 0.058574 0.020 Uiso calc 0.921(4) A 1
H H7B 0.455239 0.054324 0.083646 0.020 Uiso calc 0.921(4) A 1
C C8 0.7093(6) 0.25260(17) 0.2538(4) 0.0145(5) Uani d 0.921(4) A 1
C C9 0.4926(5) 0.27548(15) 0.2269(4) 0.0160(5) Uani d 0.921(4) A 1
H H9 0.381244 0.236931 0.215932 0.019 Uiso calc 0.921(4) A 1
C C10 0.4416(4) 0.35504(14) 0.2163(3) 0.0169(5) Uani d 0.921(4) A 1
H H10 0.294774 0.370667 0.198879 0.020 Uiso calc 0.921(4) A 1
C C11 0.6039(6) 0.41160(19) 0.2311(4) 0.0192(7) Uani d 0.921(4) A 1
H H11 0.569100 0.465616 0.220260 0.023 Uiso calc 0.921(4) A 1
C C12 0.8179(7) 0.3892(2) 0.2618(6) 0.0190(10) Uani d 0.921(4) A 1
H H12 0.927703 0.427967 0.275887 0.023 Uiso calc 0.921(4) A 1
C C13 0.8696(5) 0.30968(17) 0.2718(4) 0.0169(6) Uani d 0.921(4) A 1
H H13 1.015990 0.294321 0.291188 0.020 Uiso calc 0.921(4) A 1
C C1A 0.491(5) 0.0814(18) 0.161(3) 0.030(6) Uani d 0.079(4) A 2
N N1A 0.590(7) 0.107(3) 0.266(2) 0.027(6) Uani d 0.079(4) A 2
O O1A 0.338(4) 0.0370(15) 0.176(3) 0.037(6) Uani d 0.079(4) A 2
C C2A 0.632(5) 0.103(2) 0.050(3) 0.031(6) Uani d 0.079(4) A 2
H H2AA 0.547629 0.135851 -0.009354 0.037 Uiso calc 0.079(4) A 2
H H2AB 0.678539 0.054381 0.005710 0.037 Uiso calc 0.079(4) A 2
N N2A 0.973(4) 0.1564(16) 0.319(2) 0.024(5) Uani d 0.079(4) A 2
H H2AC 1.041512 0.112028 0.303136 0.029 Uiso d 0.079(4) A 2
C C3A 0.831(6) 0.147(2) 0.099(3) 0.033(7) Uani d 0.079(4) A 2
H H3AA 0.846898 0.198329 0.056234 0.040 Uiso calc 0.079(4) A 2
H H3AB 0.967445 0.116088 0.087103 0.040 Uiso calc 0.079(4) A 2
C C4A 0.781(5) 0.158(2) 0.238(3) 0.021(6) Uani d 0.079(4) A 2
C C5A 0.918(5) 0.1543(16) 0.452(2) 0.024(5) Uani d 0.079(4) A 2
H H5AA 0.871348 0.207421 0.478545 0.028 Uiso calc 0.079(4) A 2
H H5AB 1.050360 0.139965 0.500942 0.028 Uiso calc 0.079(4) A 2
C C6A 0.735(5) 0.096(2) 0.481(3) 0.034(6) Uani d 0.079(4) A 2
H H6AA 0.792512 0.041838 0.472348 0.041 Uiso calc 0.079(4) A 2
H H6AB 0.690551 0.102888 0.569346 0.041 Uiso calc 0.079(4) A 2
C C7A 0.533(5) 0.105(3) 0.397(3) 0.028(6) Uani d 0.079(4) A 2
H H7AA 0.431041 0.060686 0.412597 0.034 Uiso calc 0.079(4) A 2
H H7AB 0.455657 0.154269 0.419277 0.034 Uiso calc 0.079(4) A 2
C C8A 0.709(6) 0.243(2) 0.247(5) 0.020 Uiso d 0.079(4) A 2
C C9A 0.497(6) 0.2717(17) 0.265(3) 0.009(8) Uiso d 0.079(4) A 2
H H9A 0.381025 0.234504 0.272745 0.010 Uiso calc 0.079(4) A 2
C C10A 0.444(6) 0.3511(16) 0.273(3) 0.026(8) Uiso d 0.079(4) A 2
H H10A 0.294248 0.364117 0.285830 0.032 Uiso calc 0.079(4) A 2
C C11A 0.590(7) 0.412(3) 0.262(4) 0.019(12) Uiso d 0.079(4) A 2
H H11A 0.551984 0.466378 0.265931 0.022 Uiso calc 0.079(4) A 2
C C12A 0.803(10) 0.384(4) 0.246(7) 0.05(3) Uiso d 0.079(4) A 2
H H12A 0.918753 0.421052 0.240082 0.055 Uiso calc 0.079(4) A 2
C C13A 0.855(10) 0.304(3) 0.237(5) 0.034(17) Uiso d 0.079(4) A 2
H H13A 1.003834 0.291209 0.222422 0.041 Uiso calc 0.079(4) A 2

loop_
_atom_site_aniso_label
_atom_site_aniso_U_11
_atom_site_aniso_U_22
_atom_site_aniso_U_33
_atom_site_aniso_U_12
_atom_site_aniso_U_13
_atom_site_aniso_U_23
C1 0.0170(10) 0.0079(9) 0.0207(11) 0.0008(8) 0.0029(9) 0.0017(8)
N1 0.0157(9) 0.0100(10) 0.0158(10) -0.0029(7) 0.0014(9) 0.0022(10)
O1 0.0172(8) 0.0127(8) 0.0320(10) -0.0027(6) 0.0021(7) 0.0029(7)
C2 0.0312(15) 0.0178(12) 0.0160(12) -0.0041(11) 0.0013(10) 0.0004(11)
N2 0.0144(9) 0.0119(9) 0.0236(10) 0.0006(7) -0.0014(8) 0.0007(7)
C3 0.0269(13) 0.0160(11) 0.0189(11) -0.0044(9) -0.0045(10) 0.0021(9)
C4 0.0156(10) 0.0092(11) 0.0184(12) -0.0020(8) -0.0032(10) -0.0012(10)
C5 0.0180(11) 0.0199(11) 0.0224(12) -0.0005(9) 0.0050(10) 0.0000(9)
C6 0.0211(12) 0.0191(11) 0.0195(11) -0.0014(9) 0.0034(9) -0.0038(9)
C7 0.0171(11) 0.0158(11) 0.0169(11) -0.0012(9) -0.0013(9) -0.0025(9)
C8 0.0151(10) 0.0093(11) 0.0191(12) 0.0005(8) 0.0011(8) -0.0011(9)
C9 0.0163(12) 0.0150(12) 0.0166(15) -0.0009(8) -0.0017(11) -0.0016(10)
C10 0.0178(11) 0.0159(11) 0.0170(13) 0.0036(8) -0.0012(9) -0.0001(9)
C11 0.0230(15) 0.0121(13) 0.0224(19) 0.0031(9) 0.0039(13) -0.0015(12)
C12 0.0194(16) 0.0089(13) 0.0288(16) -0.0029(9) 0.0013(12) -0.0011(11)
C13 0.0145(12) 0.0126(12) 0.0237(18) -0.0014(8) 0.0004(12) -0.0005(11)
C1A 0.031(12) 0.022(12) 0.036(9) -0.003(9) -0.003(8) -0.004(11)
N1A 0.030(10) 0.022(13) 0.028(7) -0.002(8) -0.002(7) 0.003(11)
O1A 0.021(10) 0.028(12) 0.061(16) 0.000(7) -0.014(9) 0.008(10)
C2A 0.038(13) 0.024(12) 0.030(8) 0.002(10) 0.001(8) -0.015(10)
N2A 0.021(7) 0.023(8) 0.029(7) 0.011(6) 0.001(5) -0.007(7)
C3A 0.038(14) 0.037(16) 0.026(7) -0.008(11) 0.003(7) -0.004(11)
C4A 0.026(8) 0.013(10) 0.025(7) 0.003(6) 0.000(5) -0.003(7)
C5A 0.030(11) 0.014(11) 0.026(6) 0.003(8) -0.002(7) -0.004(10)
C6A 0.029(11) 0.043(14) 0.030(9) -0.011(9) -0.008(8) -0.001(11)
C7A 0.022(10) 0.031(16) 0.031(8) 0.006(10) 0.001(8) 0.006(12)

loop_
_atom_type_symbol
_atom_type_description
_atom_type_scat_dispersion_real
_atom_type_scat_dispersion_imag
_atom_type_scat_source
C C 0.0033 0.0016 'International Tables Vol C Tables 4.2.6.8 and 6.1.1.4'
H H 0.0000 0.0000 'International Tables Vol C Tables 4.2.6.8 and 6.1.1.4'
N N 0.0061 0.0033 'International Tables Vol C Tables 4.2.6.8 and 6.1.1.4'
O O 0.0106 0.0060 'International Tables Vol C Tables 4.2.6.8 and 6.1.1.4'

loop_
_geom_angle_atom_site_label_1
_geom_angle_atom_site_label_2
_geom_angle_atom_site_label_3
_geom_angle_site_symmetry_1
_geom_angle_site_symmetry_3
_geom_angle
_geom_angle_publ_flag
N1 C1 C2 . . 107.5(2) ?
O1 C1 N1 . . 125.2(2) ?
O1 C1 C2 . . 127.3(2) ?
C1 N1 C4 . . 114.6(2) ?
C1 N1 C7 . . 124.9(2) ?
C7 N1 C4 . . 120.4(2) ?
C1 C2 H2A . . 110.8 ?
C1 C2 H2B . . 110.8 ?
C1 C2 C3 . . 104.5(2) ?
H2A C2 H2B . . 108.9 ?
C3 C2 H2A . . 110.8 ?
C3 C2 H2B . . 110.8 ?
C4 N2 H2 . . 105(3) ?
C4 N2 C5 . . 112.6(2) ?
C5 N2 H2 . . 112(3) ?
C2 C3 H3A . . 110.8 ?
C2 C3 H3B . . 110.8 ?
C2 C3 C4 . . 104.6(2) ?
H3A C3 H3B . . 108.9 ?
C4 C3 H3A . . 110.8 ?
C4 C3 H3B . . 110.8 ?
N1 C4 C3 . . 101.3(2) ?
N1 C4 C8 . . 111.0(3) ?
N2 C4 N1 . . 111.6(2) ?
N2 C4 C3 . . 111.6(2) ?
N2 C4 C8 . . 109.3(2) ?
C8 C4 C3 . . 111.8(3) ?
N2 C5 H5A . . 109.1 ?
N2 C5 H5B . . 109.1 ?
N2 C5 C6 . . 112.6(2) ?
H5A C5 H5B . . 107.8 ?
C6 C5 H5A . . 109.1 ?
C6 C5 H5B . . 109.1 ?
C5 C6 H6A . . 109.7 ?
C5 C6 H6B . . 109.7 ?
H6A C6 H6B . . 108.2 ?
C7 C6 C5 . . 109.9(2) ?
C7 C6 H6A . . 109.7 ?
C7 C6 H6B . . 109.7 ?
N1 C7 C6 . . 109.2(2) ?
N1 C7 H7A . . 109.8 ?
N1 C7 H7B . . 109.8 ?
C6 C7 H7A . . 109.8 ?
C6 C7 H7B . . 109.8 ?
H7A C7 H7B . . 108.3 ?
C9 C8 C4 . . 122.9(3) ?
C13 C8 C4 . . 117.5(3) ?
C13 C8 C9 . . 119.5(3) ?
C8 C9 H9 . . 120.2 ?
C10 C9 C8 . . 119.6(3) ?
C10 C9 H9 . . 120.2 ?
C9 C10 H10 . . 119.8 ?
C11 C10 C9 . . 120.5(3) ?
C11 C10 H10 . . 119.8 ?
C10 C11 H11 . . 120.0 ?
C10 C11 C12 . . 120.0(3) ?
C12 C11 H11 . . 120.0 ?
C11 C12 H12 . . 120.2 ?
C13 C12 C11 . . 119.6(4) ?
C13 C12 H12 . . 120.2 ?
C8 C13 C12 . . 120.7(4) ?
C8 C13 H13 . . 119.7 ?
C12 C13 H13 . . 119.7 ?
N1A C1A C2A . . 109(2) ?
O1A C1A N1A . . 115(3) ?
O1A C1A C2A . . 134(3) ?
C1A N1A C4A . . 111(2) ?
C1A N1A C7A . . 134(3) ?
C7A N1A C4A . . 114(3) ?
C1A C2A H2AA . . 110.2 ?
C1A C2A H2AB . . 110.2 ?
C1A C2A C3A . . 108(2) ?
H2AA C2A H2AB . . 108.5 ?
C3A C2A H2AA . . 110.2 ?
C3A C2A H2AB . . 110.2 ?
C4A N2A H2AC . . 106.1 ?
C4A N2A C5A . . 113(2) ?
C5A N2A H2AC . . 106.4 ?
C2A C3A H3AA . . 111.2 ?
C2A C3A H3AB . . 111.2 ?
C2A C3A C4A . . 103(2) ?
H3AA C3A H3AB . . 109.1 ?
C4A C3A H3AA . . 111.2 ?
C4A C3A H3AB . . 111.2 ?
N1A C4A C3A . . 107(2) ?
N1A C4A C8A . . 109(3) ?
N2A C4A N1A . . 120(3) ?
N2A C4A C3A . . 114(3) ?
N2A C4A C8A . . 102(3) ?
C8A C4A C3A . . 104(3) ?
N2A C5A H5AA . . 109.0 ?
N2A C5A H5AB . . 109.0 ?
N2A C5A C6A . . 113(3) ?
H5AA C5A H5AB . . 107.8 ?
C6A C5A H5AA . . 109.0 ?
C6A C5A H5AB . . 109.0 ?
C5A C6A H6AA . . 108.9 ?
C5A C6A H6AB . . 108.9 ?
H6AA C6A H6AB . . 107.7 ?
C7A C6A C5A . . 114(3) ?
C7A C6A H6AA . . 108.9 ?
C7A C6A H6AB . . 108.9 ?
N1A C7A C6A . . 112(3) ?
N1A C7A H7AA . . 109.2 ?
N1A C7A H7AB . . 109.2 ?
C6A C7A H7AA . . 109.2 ?
C6A C7A H7AB . . 109.2 ?
H7AA C7A H7AB . . 107.9 ?
C9A C8A C4A . . 127(4) ?
C13A C8A C4A . . 122(4) ?
C13A C8A C9A . . 111(4) ?
C8A C9A H9A . . 118.0 ?
C10A C9A C8A . . 124(3) ?
C10A C9A H9A . . 118.0 ?
C9A C10A H10A . . 117.3 ?
C11A C10A C9A . . 125(4) ?
C11A C10A H10A . . 117.3 ?
C10A C11A H11A . . 124.7 ?
C10A C11A C12A . . 111(5) ?
C12A C11A H11A . . 124.7 ?
C11A C12A H12A . . 118.1 ?
C11A C12A C13A . . 124(7) ?
C13A C12A H12A . . 118.1 ?
C8A C13A C12A . . 126(6) ?
C8A C13A H13A . . 117.2 ?
C12A C13A H13A . . 117.2 ?

loop_
_geom_bond_atom_site_label_1
_geom_bond_atom_site_label_2
_geom_bond_site_symmetry_2
_geom_bond_distance
_geom_bond_publ_flag
C1 N1 . 1.353(3) ?
C1 O1 . 1.234(3) ?
C1 C2 . 1.515(4) ?
N1 C4 . 1.483(3) ?
N1 C7 . 1.458(3) ?
C2 H2A . 0.9900 ?
C2 H2B . 0.9900 ?
C2 C3 . 1.526(4) ?
N2 H2 . 0.90(5) ?
N2 C4 . 1.454(4) ?
N2 C5 . 1.466(4) ?
C3 H3A . 0.9900 ?
C3 H3B . 0.9900 ?
C3 C4 . 1.542(4) ?
C4 C8 . 1.538(3) ?
C5 H5A . 0.9900 ?
C5 H5B . 0.9900 ?
C5 C6 . 1.530(4) ?
C6 H6A . 0.9900 ?
C6 H6B . 0.9900 ?
C6 C7 . 1.524(4) ?
C7 H7A . 0.9900 ?
C7 H7B . 0.9900 ?
C8 C9 . 1.403(4) ?
C8 C13 . 1.389(4) ?
C9 H9 . 0.9500 ?
C9 C10 . 1.393(3) ?
C10 H10 . 0.9500 ?
C10 C11 . 1.387(4) ?
C11 H11 . 0.9500 ?
C11 C12 . 1.394(5) ?
C12 H12 . 0.9500 ?
C12 C13 . 1.394(3) ?
C13 H13 . 0.9500 ?
C1A N1A . 1.339(19) ?
C1A O1A . 1.213(19) ?
C1A C2A . 1.52(2) ?
N1A C4A . 1.485(19) ?
N1A C7A . 1.45(2) ?
C2A H2AA . 0.9900 ?
C2A H2AB . 0.9900 ?
C2A C3A . 1.52(2) ?
N2A H2AC . 0.8805 ?
N2A C4A . 1.453(19) ?
N2A C5A . 1.465(19) ?
C3A H3AA . 0.9900 ?
C3A H3AB . 0.9900 ?
C3A C4A . 1.54(2) ?
C4A C8A . 1.525(19) ?
C5A H5AA . 0.9900 ?
C5A H5AB . 0.9900 ?
C5A C6A . 1.527(19) ?
C6A H6AA . 0.9900 ?
C6A H6AB . 0.9900 ?
C6A C7A . 1.52(2) ?
C7A H7AA . 0.9900 ?
C7A H7AB . 0.9900 ?
C8A C9A . 1.394(19) ?
C8A C13A . 1.37(2) ?
C9A H9A . 0.9500 ?
C9A C10A . 1.391(19) ?
C10A H10A . 0.9500 ?
C10A C11A . 1.378(19) ?
C11A H11A . 0.9500 ?
C11A C12A . 1.39(2) ?
C12A H12A . 0.9500 ?
C12A C13A . 1.40(2) ?
C13A H13A . 0.9500 ?

loop_
_geom_hbond_atom_site_label_D
_geom_hbond_atom_site_label_H
_geom_hbond_atom_site_label_A
_geom_hbond_site_symmetry_A
_geom_hbond_distance_DH
_geom_hbond_distance_HA
_geom_hbond_distance_DA
_geom_hbond_angle_DHA
_geom_hbond_publ_flag
N2 H2 O1 1_655 0.90(5) 2.28(5) 3.097(3) 151(4) yes

loop_
_geom_torsion_atom_site_label_1
_geom_torsion_atom_site_label_2
_geom_torsion_atom_site_label_3
_geom_torsion_atom_site_label_4
_geom_torsion_site_symmetry_1
_geom_torsion_site_symmetry_2
_geom_torsion_site_symmetry_3
_geom_torsion_site_symmetry_4
_geom_torsion
_geom_torsion_publ_flag
C1 N1 C4 N2 . . . . 137.1(3) ?
C1 N1 C4 C3 . . . . 18.2(3) ?
C1 N1 C4 C8 . . . . -100.7(3) ?
C1 N1 C7 C6 . . . . -136.0(3) ?
C1 C2 C3 C4 . . . . 25.7(3) ?
N1 C1 C2 C3 . . . . -15.2(3) ?
N1 C4 C8 C9 . . . . 10.0(5) ?
N1 C4 C8 C13 . . . . -171.4(3) ?
O1 C1 N1 C4 . . . . 176.5(2) ?
O1 C1 N1 C7 . . . . -0.9(5) ?
O1 C1 C2 C3 . . . . 166.2(2) ?
C2 C1 N1 C4 . . . . -2.2(3) ?
C2 C1 N1 C7 . . . . -179.6(3) ?
C2 C3 C4 N1 . . . . -26.0(3) ?
C2 C3 C4 N2 . . . . -145.0(2) ?
C2 C3 C4 C8 . . . . 92.2(3) ?
N2 C4 C8 C9 . . . . 133.6(4) ?
N2 C4 C8 C13 . . . . -47.9(4) ?
N2 C5 C6 C7 . . . . 57.6(3) ?
C3 C4 C8 C9 . . . . -102.4(4) ?
C3 C4 C8 C13 . . . . 76.2(4) ?
C4 N1 C7 C6 . . . . 46.7(4) ?
C4 N2 C5 C6 . . . . -56.5(3) ?
C4 C8 C9 C10 . . . . 179.7(3) ?
C4 C8 C13 C12 . . . . -179.5(4) ?
C5 N2 C4 N1 . . . . 47.4(3) ?
C5 N2 C4 C3 . . . . 160.1(2) ?
C5 N2 C4 C8 . . . . -75.7(3) ?
C5 C6 C7 N1 . . . . -49.9(3) ?
C7 N1 C4 N2 . . . . -45.3(4) ?
C7 N1 C4 C3 . . . . -164.3(3) ?
C7 N1 C4 C8 . . . . 76.9(4) ?
C8 C9 C10 C11 . . . . 0.6(6) ?
C9 C8 C13 C12 . . . . -0.9(7) ?
C9 C10 C11 C12 . . . . -2.7(6) ?
C10 C11 C12 C13 . . . . 3.0(8) ?
C11 C12 C13 C8 . . . . -1.2(8) ?
C13 C8 C9 C10 . . . . 1.2(6) ?
C1A N1A C4A N2A . . . . -146(4) ?
C1A N1A C4A C3A . . . . -14(5) ?
C1A N1A C4A C8A . . . . 98(4) ?
C1A N1A C7A C6A . . . . 146(6) ?
C1A C2A C3A C4A . . . . -6(4) ?
N1A C1A C2A C3A . . . . -1(5) ?
N1A C4A C8A C9A . . . . -7(5) ?
N1A C4A C8A C13A . . . . 174(3) ?
O1A C1A N1A C4A . . . . 177(3) ?
O1A C1A N1A C7A . . . . -13(8) ?
O1A C1A C2A C3A . . . . -166(4) ?
C2A C1A N1A C4A . . . . 9(5) ?
C2A C1A N1A C7A . . . . 178(5) ?
C2A C3A C4A N1A . . . . 12(4) ?
C2A C3A C4A N2A . . . . 147(3) ?
C2A C3A C4A C8A . . . . -103(3) ?
N2A C4A C8A C9A . . . . -134(4) ?
N2A C4A C8A C13A . . . . 47(5) ?
N2A C5A C6A C7A . . . . -50(4) ?
C3A C4A C8A C9A . . . . 107(4) ?
C3A C4A C8A C13A . . . . -72(4) ?
C4A N1A C7A C6A . . . . -45(5) ?
C4A N2A C5A C6A . . . . 44(4) ?
C4A C8A C9A C10A . . . . -180(5) ?
C4A C8A C13A C12A . . . . -179(5) ?
C5A N2A C4A N1A . . . . -42(4) ?
C5A N2A C4A C3A . . . . -171(3) ?
C5A N2A C4A C8A . . . . 78(3) ?
C5A C6A C7A N1A . . . . 50(5) ?
C7A N1A C4A N2A . . . . 43(5) ?
C7A N1A C4A C3A . . . . 175(4) ?
C7A N1A C4A C8A . . . . -74(5) ?
C8A C9A C10A C11A . . . . 1(3) ?
C9A C8A C13A C12A . . . . 1(6) ?
C9A C10A C11A C12A . . . . -1(5) ?
C10A C11A C12A C13A . . . . 2(7) ?
C11A C12A C13A C8A . . . . -2(9) ?
C13A C8A C9A C10A . . . . -1(3) ?

loop_
_twin_individual_id
_twin_individual_mass_fraction_refined
1 0.759(3)
2 0.241(3)

_cod_database_fobs_code 2022098
